data_2242202
loop_
_publ_author_name
'Ke, Rui-Fang'
'Xu, Shi-Cheng'
'Song, Ping'
'Deng, Shi-Hao'
'Ma, Xin-Hua'
'Yang, Xin-Zhou'

_publ_section_title
;
 Crystal structure of taxodione isolated from <i>Taxodium ascendens</i>
 (B.)
;
_journal_coeditor_code XU5903
_journal_issue 7
_journal_name_full 'Acta Crystallographica Section E'
_journal_page_first 1102
_journal_page_last 1104
_journal_paper_doi 10.1107/S205698901700946X
_journal_volume 73
_journal_year 2017
_chemical_formula_iupac 'C20 H26 O3'
_chemical_formula_moiety 'C20 H26 O3'
_chemical_formula_sum 'C20 H26 O3'
_chemical_formula_weight 314.41
_chemical_name_common '[taxodione]'
_chemical_name_systematic
(4b<i>S</i>)-4-Hydroxy-2-isopropyl-4b,8,8-trimethyl-4b,5,6,7,8,8a-hexahydrophenanthrene-3,9-dione
_space_group_crystal_system orthorhombic
_space_group_IT_number 19
_space_group_name_Hall 'P 2ac 2ab'
_space_group_name_H-M_alt 'P 21 21 21'
_symmetry_space_group_name_Hall 'P 2ac 2ab'
_symmetry_space_group_name_H-M 'P 21 21 21'
_atom_sites_solution_hydrogens geom
_audit_creation_method SHELXL-2014/7
_cell_angle_alpha 90
_cell_angle_beta 90
_cell_angle_gamma 90
_cell_formula_units_Z 4
_cell_length_a 9.5008(15)
_cell_length_b 13.220(2)
_cell_length_c 13.584(2)
_cell_measurement_reflns_used 6770
_cell_measurement_temperature 296(2)
_cell_measurement_theta_max 30.92
_cell_measurement_theta_min 2.62
_cell_volume 1706.2(4)
_computing_cell_refinement
;
SAINT (Bruker, 2007)
;
_computing_data_collection
;
APEX2 (Bruker, 2007)
;
_computing_data_reduction
;
SAINT (Bruker, 2007)
;
_computing_molecular_graphics
;
SHELXTL (Sheldrick, 2008)
;
_computing_publication_material
;
SHELXTL (Sheldrick, 2008)
;
_computing_structure_refinement
;
SHELXL2014 (Sheldrick, 2015)
;
_computing_structure_solution
;
SHELXS97 (Sheldrick, 2008)
;
_diffrn_ambient_temperature 296(2)
_diffrn_measured_fraction_theta_full 1.000
_diffrn_measured_fraction_theta_max 1.000
_diffrn_measurement_device_type 'Bruker APEXII CCD'
_diffrn_measurement_method '\f and \w scans'
_diffrn_radiation_type MoK\a
_diffrn_radiation_wavelength 0.71073
_diffrn_reflns_av_R_equivalents 0.0460
_diffrn_reflns_limit_h_max 11
_diffrn_reflns_limit_h_min -11
_diffrn_reflns_limit_k_max 16
_diffrn_reflns_limit_k_min -16
_diffrn_reflns_limit_l_max 16
_diffrn_reflns_limit_l_min -16
_diffrn_reflns_number 12903
_diffrn_reflns_theta_full 25.242
_diffrn_reflns_theta_max 25.992
_diffrn_reflns_theta_min 2.150
_exptl_absorpt_coefficient_mu 0.081
_exptl_absorpt_correction_type none
_exptl_crystal_colour yellow
_exptl_crystal_density_diffrn 1.224
_exptl_crystal_density_method 'not measured'
_exptl_crystal_description prism
_exptl_crystal_F_000 680
_exptl_crystal_size_max 0.300
_exptl_crystal_size_mid 0.200
_exptl_crystal_size_min 0.200
_refine_diff_density_max 0.169
_refine_diff_density_min -0.204
_refine_ls_extinction_coef 0.062(5)
_refine_ls_extinction_expression Fc^*^=kFc[1+0.001xFc^2^\l^3^/sin(2\q)]^-1/4^
_refine_ls_extinction_method
;
SHELXL2014 (Sheldrick, 2015)
;
_refine_ls_goodness_of_fit_ref 1.051
_refine_ls_hydrogen_treatment constr
_refine_ls_matrix_type full
_refine_ls_number_parameters 215
_refine_ls_number_reflns 3355
_refine_ls_number_restraints 0
_refine_ls_restrained_S_all 1.051
_refine_ls_R_factor_all 0.0389
_refine_ls_R_factor_gt 0.0343
_refine_ls_shift/su_max 0.000
_refine_ls_shift/su_mean 0.000
_refine_ls_structure_factor_coef Fsqd
_refine_ls_weighting_details 'w=1/[\s^2^(Fo^2^)+(0.0417P)^2^+0.2288P] where P=(Fo^2^+2Fc^2^)/3'
_refine_ls_weighting_scheme calc
_refine_ls_wR_factor_gt 0.0839
_refine_ls_wR_factor_ref 0.0875
_reflns_number_gt 3111
_reflns_number_total 3355
_reflns_threshold_expression 'I > 2\s(I)'
_cod_data_source_file xu5903sup1.cif
_cod_data_source_block I
_cod_original_cell_volume 1706.1(5)
_cod_database_code 2242202
_shelx_space_group_comment
;
The symmetry employed for this shelxl refinement is uniquely defined
by the following loop, which should always be used as a source of
symmetry information in preference to the above space-group names.
They are only intended as comments.
;
_shelx_estimated_absorpt_t_min 0.976
_shelx_estimated_absorpt_t_max 0.984

loop_
_symmetry_equiv_pos_as_xyz
'x, y, z'
'x+1/2, -y+1/2, -z'
'-x, y+1/2, -z+1/2'
'-x+1/2, -y, z+1/2'

loop_
_atom_site_type_symbol
_atom_site_label
_atom_site_fract_x
_atom_site_fract_y
_atom_site_fract_z
_atom_site_U_iso_or_equiv
_atom_site_adp_type
_atom_site_calc_flag
_atom_site_occupancy
O O3 0.17963(19) 0.52283(12) 1.10546(10) 0.0539(4) Uani d 1
O O1 0.2584(2) 0.83099(11) 0.64710(11) 0.0647(5) Uani d 1
C C5 0.2103(3) 1.03778(15) 0.89721(18) 0.0541(6) Uani d 1
H H5A 0.2972 1.0319 0.9343 0.065 Uiso calc 1
H H5B 0.1947 1.1090 0.8841 0.065 Uiso calc 1
C C4 0.0911(3) 0.99858(15) 0.95940(19) 0.0583(7) Uani d 1
H H4A 0.0031 1.0060 0.9238 0.070 Uiso calc 1
H H4B 0.0847 1.0380 1.0194 0.070 Uiso calc 1
C C3 0.1139(3) 0.88729(15) 0.98514(16) 0.0484(5) Uani d 1
H H3A 0.0359 0.8639 1.0252 0.058 Uiso calc 1
H H3B 0.1992 0.8808 1.0238 0.058 Uiso calc 1
C C2 0.12591(19) 0.81999(13) 0.89322(13) 0.0326(4) Uani d 1
C C13 0.1741(2) 0.71188(13) 0.91885(13) 0.0311(4) Uani d 1
C C12 0.2329(2) 0.65054(12) 0.83944(13) 0.0322(4) Uani d 1
C C17 0.2566(2) 0.54251(13) 0.85234(14) 0.0363(4) Uani d 1
H H17 0.2872 0.5051 0.7985 0.044 Uiso calc 1
C C16 0.2365(2) 0.49443(13) 0.93772(13) 0.0349(4) Uani d 1
C C18 0.2533(2) 0.38153(13) 0.95424(15) 0.0409(5) Uani d 1
H H18 0.3060 0.3724 1.0156 0.049 Uiso calc 1
C C19 0.3352(3) 0.32924(15) 0.87312(19) 0.0558(6) Uani d 1
H H19A 0.4261 0.3603 0.8666 0.084 Uiso calc 1
H H19B 0.2848 0.3353 0.8121 0.084 Uiso calc 1
H H19C 0.3465 0.2590 0.8892 0.084 Uiso calc 1
C C20 0.1092(3) 0.33257(16) 0.96823(19) 0.0541(6) Uani d 1
H H20A 0.0561 0.3382 0.9084 0.081 Uiso calc 1
H H20B 0.0599 0.3663 1.0205 0.081 Uiso calc 1
H H20C 0.1210 0.2625 0.9847 0.081 Uiso calc 1
C C14 0.1554(2) 0.66396(14) 1.00567(14) 0.0358(4) Uani d 1
O O2 0.10090(19) 0.70666(12) 1.08780(10) 0.0547(4) Uani d 1
H H2 0.0925 0.6635 1.1307 0.082 Uiso calc 1
C C15 0.1912(2) 0.55593(14) 1.02095(14) 0.0369(4) Uani d 1
C C6 0.2279(2) 0.98258(13) 0.79930(15) 0.0403(5) Uani d 1
C C8 0.1081(3) 1.01246(17) 0.72952(19) 0.0573(6) Uani d 1
H H8A 0.1165 0.9751 0.6692 0.086 Uiso calc 1
H H8B 0.1135 1.0836 0.7158 0.086 Uiso calc 1
H H8C 0.0193 0.9974 0.7599 0.086 Uiso calc 1
C C9 0.3670(3) 1.01768(17) 0.7533(2) 0.0574(6) Uani d 1
H H9A 0.4438 0.9988 0.7954 0.086 Uiso calc 1
H H9B 0.3657 1.0899 0.7456 0.086 Uiso calc 1
H H9C 0.3786 0.9864 0.6900 0.086 Uiso calc 1
C C1 0.2375(2) 0.86693(12) 0.82138(13) 0.0320(4) Uani d 1
H H1 0.3273 0.8591 0.8561 0.038 Uiso calc 1
C C10 0.2524(2) 0.80036(13) 0.73123(13) 0.0387(4) Uani d 1
C C11 0.2643(2) 0.69172(13) 0.75146(13) 0.0389(4) Uani d 1
H H11 0.2949 0.6493 0.7012 0.047 Uiso calc 1
C C7 -0.0201(2) 0.80774(16) 0.84503(18) 0.0471(5) Uani d 1
H H7A -0.0805 0.7701 0.8882 0.071 Uiso calc 1
H H7B -0.0104 0.7723 0.7837 0.071 Uiso calc 1
H H7C -0.0602 0.8733 0.8332 0.071 Uiso calc 1

loop_
_atom_site_aniso_label
_atom_site_aniso_U_11
_atom_site_aniso_U_22
_atom_site_aniso_U_33
_atom_site_aniso_U_12
_atom_site_aniso_U_13
_atom_site_aniso_U_23
O3 0.0756(11) 0.0484(8) 0.0378(8) -0.0038(8) 0.0044(8) 0.0116(7)
O1 0.1165(15) 0.0410(7) 0.0366(7) 0.0117(10) 0.0151(10) 0.0065(6)
C5 0.0723(16) 0.0303(9) 0.0596(13) -0.0035(10) 0.0031(12) -0.0107(9)
C4 0.0842(18) 0.0339(11) 0.0567(13) 0.0080(11) 0.0172(13) -0.0137(10)
C3 0.0671(15) 0.0355(10) 0.0427(11) 0.0047(10) 0.0112(11) -0.0102(9)
C2 0.0355(9) 0.0279(8) 0.0345(9) 0.0024(7) 0.0033(8) -0.0043(7)
C13 0.0319(9) 0.0296(8) 0.0319(9) 0.0002(7) 0.0010(7) -0.0032(7)
C12 0.0353(9) 0.0287(8) 0.0325(8) 0.0020(7) 0.0003(7) -0.0013(7)
C17 0.0443(10) 0.0285(8) 0.0361(9) 0.0015(8) 0.0006(9) -0.0037(7)
C16 0.0360(10) 0.0288(8) 0.0398(9) -0.0019(7) -0.0065(8) 0.0030(7)
C18 0.0463(12) 0.0293(8) 0.0471(10) -0.0021(9) -0.0104(10) 0.0079(8)
C19 0.0617(14) 0.0276(9) 0.0780(16) 0.0029(9) 0.0017(12) -0.0003(10)
C20 0.0544(14) 0.0397(11) 0.0681(14) -0.0118(10) -0.0038(11) 0.0094(11)
C14 0.0364(10) 0.0369(9) 0.0341(9) -0.0001(8) 0.0029(7) -0.0025(7)
O2 0.0766(12) 0.0513(9) 0.0364(8) 0.0070(8) 0.0202(8) 0.0013(7)
C15 0.0382(10) 0.0385(9) 0.0340(10) -0.0063(8) -0.0013(8) 0.0053(8)
C6 0.0446(11) 0.0264(8) 0.0499(11) 0.0006(8) 0.0003(9) 0.0003(8)
C8 0.0666(15) 0.0361(10) 0.0693(15) 0.0112(10) -0.0097(12) 0.0083(10)
C9 0.0596(15) 0.0385(11) 0.0740(15) -0.0057(10) 0.0103(13) 0.0092(11)
C1 0.0332(9) 0.0260(8) 0.0367(9) 0.0030(7) -0.0013(8) -0.0014(7)
C10 0.0497(11) 0.0314(8) 0.0349(9) 0.0050(9) 0.0069(9) 0.0023(7)
C11 0.0549(12) 0.0294(8) 0.0325(8) 0.0058(8) 0.0059(9) -0.0046(7)
C7 0.0344(10) 0.0387(10) 0.0683(14) 0.0030(8) -0.0027(10) 0.0005(10)

loop_
_atom_type_symbol
_atom_type_description
_atom_type_scat_dispersion_real
_atom_type_scat_dispersion_imag
_atom_type_scat_source
C C 0.0033 0.0016 'International Tables Vol C Tables 4.2.6.8 and 6.1.1.4'
H H 0.0000 0.0000 'International Tables Vol C Tables 4.2.6.8 and 6.1.1.4'
O O 0.0106 0.0060 'International Tables Vol C Tables 4.2.6.8 and 6.1.1.4'

loop_
_geom_angle_atom_site_label_1
_geom_angle_atom_site_label_2
_geom_angle_atom_site_label_3
_geom_angle
C4 C5 C6 114.00(18)
C4 C5 H5A 108.8
C6 C5 H5A 108.8
C4 C5 H5B 108.8
C6 C5 H5B 108.8
H5A C5 H5B 107.6
C5 C4 C3 110.7(2)
C5 C4 H4A 109.5
C3 C4 H4A 109.5
C5 C4 H4B 109.5
C3 C4 H4B 109.5
H4A C4 H4B 108.1
C4 C3 C2 112.45(18)
C4 C3 H3A 109.1
C2 C3 H3A 109.1
C4 C3 H3B 109.1
C2 C3 H3B 109.1
H3A C3 H3B 107.8
C3 C2 C13 112.04(15)
C3 C2 C7 109.80(17)
C13 C2 C7 105.41(15)
C3 C2 C1 109.04(15)
C13 C2 C1 107.86(14)
C7 C2 C1 112.67(15)
C14 C13 C12 115.76(15)
C14 C13 C2 126.42(16)
C12 C13 C2 117.50(15)
C11 C12 C17 117.98(16)
C11 C12 C13 121.04(15)
C17 C12 C13 120.97(15)
C16 C17 C12 123.29(17)
C16 C17 H17 118.4
C12 C17 H17 118.4
C17 C16 C15 116.75(16)
C17 C16 C18 125.52(17)
C15 C16 C18 117.70(16)
C19 C18 C16 113.28(17)
C19 C18 C20 110.95(18)
C16 C18 C20 109.92(17)
C19 C18 H18 107.5
C16 C18 H18 107.5
C20 C18 H18 107.5
C18 C19 H19A 109.5
C18 C19 H19B 109.5
H19A C19 H19B 109.5
C18 C19 H19C 109.5
H19A C19 H19C 109.5
H19B C19 H19C 109.5
C18 C20 H20A 109.5
C18 C20 H20B 109.5
H20A C20 H20B 109.5
C18 C20 H20C 109.5
H20A C20 H20C 109.5
H20B C20 H20C 109.5
C13 C14 O2 125.06(17)
C13 C14 C15 122.97(17)
O2 C14 C15 111.96(16)
C14 O2 H2 109.5
O3 C15 C16 123.39(18)
O3 C15 C14 116.86(18)
C16 C15 C14 119.75(16)
C5 C6 C8 109.54(18)
C5 C6 C9 107.74(18)
C8 C6 C9 108.04(18)
C5 C6 C1 107.90(16)
C8 C6 C1 114.51(16)
C9 C6 C1 108.91(16)
C6 C8 H8A 109.5
C6 C8 H8B 109.5
H8A C8 H8B 109.5
C6 C8 H8C 109.5
H8A C8 H8C 109.5
H8B C8 H8C 109.5
C6 C9 H9A 109.5
C6 C9 H9B 109.5
H9A C9 H9B 109.5
C6 C9 H9C 109.5
H9A C9 H9C 109.5
H9B C9 H9C 109.5
C10 C1 C6 114.79(15)
C10 C1 C2 109.64(14)
C6 C1 C2 117.86(15)
C10 C1 H1 104.3
C6 C1 H1 104.3
C2 C1 H1 104.3
O1 C10 C11 119.97(17)
O1 C10 C1 124.87(17)
C11 C10 C1 115.13(15)
C12 C11 C10 123.03(16)
C12 C11 H11 118.5
C10 C11 H11 118.5
C2 C7 H7A 109.5
C2 C7 H7B 109.5
H7A C7 H7B 109.5
C2 C7 H7C 109.5
H7A C7 H7C 109.5
H7B C7 H7C 109.5

loop_
_geom_bond_atom_site_label_1
_geom_bond_atom_site_label_2
_geom_bond_distance
O3 C15 1.233(2)
O1 C10 1.214(2)
C5 C4 1.506(4)
C5 C6 1.526(3)
C5 H5A 0.9700
C5 H5B 0.9700
C4 C3 1.528(3)
C4 H4A 0.9700
C4 H4B 0.9700
C3 C2 1.538(2)
C3 H3A 0.9700
C3 H3B 0.9700
C2 C13 1.541(2)
C2 C7 1.542(3)
C2 C1 1.569(3)
C13 C14 1.350(3)
C13 C12 1.461(2)
C12 C11 1.347(2)
C12 C17 1.456(2)
C17 C16 1.336(3)
C17 H17 0.9300
C16 C15 1.458(3)
C16 C18 1.518(2)
C18 C19 1.515(3)
C18 C20 1.527(3)
C18 H18 0.9800
C19 H19A 0.9600
C19 H19B 0.9600
C19 H19C 0.9600
C20 H20A 0.9600
C20 H20B 0.9600
C20 H20C 0.9600
C14 O2 1.353(2)
C14 C15 1.483(3)
O2 H2 0.8200
C6 C8 1.533(3)
C6 C9 1.534(3)
C6 C1 1.561(2)
C8 H8A 0.9600
C8 H8B 0.9600
C8 H8C 0.9600
C9 H9A 0.9600
C9 H9B 0.9600
C9 H9C 0.9600
C1 C10 1.515(2)
C1 H1 0.9800
C10 C11 1.467(2)
C11 H11 0.9300
C7 H7A 0.9600
C7 H7B 0.9600
C7 H7C 0.9600

loop_
_geom_hbond_atom_site_label_D
_geom_hbond_atom_site_label_H
_geom_hbond_atom_site_label_A
_geom_hbond_site_symmetry_A
_geom_hbond_distance_DH
_geom_hbond_distance_HA
_geom_hbond_distance_DA
_geom_hbond_angle_DHA
O2 H2 O3 . 0.82 2.06 2.554(2) 118.0
C11 H11 O3 4_564 0.93 2.63 3.502(2) 155.9

loop_
_geom_torsion_atom_site_label_1
_geom_torsion_atom_site_label_2
_geom_torsion_atom_site_label_3
_geom_torsion_atom_site_label_4
_geom_torsion
C6 C5 C4 C3 60.6(3)
C5 C4 C3 C2 -58.9(3)
C4 C3 C2 C13 170.16(19)
C4 C3 C2 C7 -73.1(2)
C4 C3 C2 C1 50.8(2)
C3 C2 C13 C14 26.0(3)
C7 C2 C13 C14 -93.4(2)
C1 C2 C13 C14 146.02(18)
C3 C2 C13 C12 -160.72(17)
C7 C2 C13 C12 79.9(2)
C1 C2 C13 C12 -40.7(2)
C14 C13 C12 C11 -175.83(19)
C2 C13 C12 C11 10.2(3)
C14 C13 C12 C17 5.5(3)
C2 C13 C12 C17 -168.47(17)
C11 C12 C17 C16 176.3(2)
C13 C12 C17 C16 -5.0(3)
C12 C17 C16 C15 -1.2(3)
C12 C17 C16 C18 177.20(19)
C17 C16 C18 C19 16.5(3)
C15 C16 C18 C19 -165.18(19)
C17 C16 C18 C20 -108.3(2)
C15 C16 C18 C20 70.1(2)
C12 C13 C14 O2 -179.14(19)
C2 C13 C14 O2 -5.7(3)
C12 C13 C14 C15 -0.3(3)
C2 C13 C14 C15 173.14(18)
C17 C16 C15 O3 -174.0(2)
C18 C16 C15 O3 7.5(3)
C17 C16 C15 C14 6.4(3)
C18 C16 C15 C14 -172.15(17)
C13 C14 C15 O3 174.55(19)
O2 C14 C15 O3 -6.4(3)
C13 C14 C15 C16 -5.8(3)
O2 C14 C15 C16 173.20(18)
C4 C5 C6 C8 72.5(2)
C4 C5 C6 C9 -170.2(2)
C4 C5 C6 C1 -52.8(3)
C5 C6 C1 C10 178.84(18)
C8 C6 C1 C10 56.6(2)
C9 C6 C1 C10 -64.5(2)
C5 C6 C1 C2 47.3(2)
C8 C6 C1 C2 -74.9(2)
C9 C6 C1 C2 164.01(18)
C3 C2 C1 C10 178.98(16)
C13 C2 C1 C10 57.08(18)
C7 C2 C1 C10 -58.84(19)
C3 C2 C1 C6 -47.2(2)
C13 C2 C1 C6 -169.12(16)
C7 C2 C1 C6 75.0(2)
C6 C1 C10 O1 0.8(3)
C2 C1 C10 O1 136.1(2)
C6 C1 C10 C11 178.87(18)
C2 C1 C10 C11 -45.8(2)
C17 C12 C11 C10 -176.54(19)
C13 C12 C11 C10 4.8(3)
O1 C10 C11 C12 -167.3(2)
C1 C10 C11 C12 14.5(3)

_cod_database_fobs_code 2242202
